data_1562140
loop_
_publ_author_name
'Zhong, Jie-Cen'
'Wan, Fang'
'Sun, Yan-Qiong'
'Chen, Yi-Ping'

_publ_section_title
;
 Luminescent hybrid lanthanide sulfates and lanthanide
 sulfonate-carboxylates with 1,10-phenanthroline involving in-situ
 oxidation of 2-mercaptonbenzoic acid
;
_journal_name_full 'Journal of Solid State Chemistry'
_journal_page_first 14
_journal_page_last 20
_journal_paper_doi 10.1016/j.jssc.2014.08.037
_journal_volume 221
_journal_year 2015
_chemical_formula_sum 'C26 H17 N2 O7 S Sm'
_chemical_formula_weight 651.85
_space_group_IT_number 2
_space_group_name_Hall '-P 1'
_space_group_name_H-M_alt 'P -1'
_symmetry_cell_setting triclinic
_symmetry_space_group_name_H-M 'P -1'
_atom_sites_solution_hydrogens geom
_atom_sites_solution_primary direct
_atom_sites_solution_secondary difmap
_audit_creation_method SHELXL-97
_cell_angle_alpha 82.098(2)
_cell_angle_beta 78.140(2)
_cell_angle_gamma 70.975(2)
_cell_formula_units_Z 2
_cell_length_a 10.511(6)
_cell_length_b 10.774(6)
_cell_length_c 11.548(8)
_cell_measurement_temperature 293(2)
_cell_volume 1206.4(13)
_computing_structure_refinement 'SHELXL-97 (Sheldrick, 1997)'
_computing_structure_solution 'SHELXS-97 (Sheldrick, 1990)'
_diffrn_ambient_temperature 293(2)
_diffrn_measured_fraction_theta_full 0.985
_diffrn_measured_fraction_theta_max 0.985
_diffrn_radiation_monochromator graphite
_diffrn_radiation_source 'fine-focus sealed tube'
_diffrn_radiation_type MoK\a
_diffrn_radiation_wavelength 0.71073
_diffrn_reflns_av_R_equivalents 0.0260
_diffrn_reflns_av_sigmaI/netI 0.0324
_diffrn_reflns_limit_h_max 12
_diffrn_reflns_limit_h_min -13
_diffrn_reflns_limit_k_max 13
_diffrn_reflns_limit_k_min -13
_diffrn_reflns_limit_l_max 14
_diffrn_reflns_limit_l_min -14
_diffrn_reflns_number 11854
_diffrn_reflns_theta_full 27.48
_diffrn_reflns_theta_max 27.48
_diffrn_reflns_theta_min 3.30
_exptl_absorpt_coefficient_mu 2.571
_exptl_crystal_density_diffrn 1.794
_exptl_crystal_density_method 'not measured'
_exptl_crystal_F_000 642
_refine_diff_density_max 0.922
_refine_diff_density_min -1.624
_refine_diff_density_rms 0.104
_refine_ls_extinction_method none
_refine_ls_goodness_of_fit_ref 1.008
_refine_ls_hydrogen_treatment mixed
_refine_ls_matrix_type full
_refine_ls_number_parameters 334
_refine_ls_number_reflns 5449
_refine_ls_number_restraints 0
_refine_ls_restrained_S_all 1.008
_refine_ls_R_factor_all 0.0287
_refine_ls_R_factor_gt 0.0257
_refine_ls_shift/su_max 0.002
_refine_ls_shift/su_mean 0.000
_refine_ls_structure_factor_coef Fsqd
_refine_ls_weighting_details 'calc w=1/[\s^2^(Fo^2^)+(0.0420P)^2^+1.7097P] where P=(Fo^2^+2Fc^2^)/3'
_refine_ls_weighting_scheme calc
_refine_ls_wR_factor_gt 0.0650
_refine_ls_wR_factor_ref 0.0757
_reflns_number_gt 5063
_reflns_number_total 5449
_reflns_threshold_expression >2sigma(I)
_cod_data_source_file JSSC-2015-221-14.cif
_cod_data_source_block k
_cod_original_sg_symbol_H-M P-1
_cod_database_code 1562140

loop_
_symmetry_equiv_pos_as_xyz
'x, y, z'
'-x, -y, -z'

loop_
_atom_site_label
_atom_site_type_symbol
_atom_site_fract_x
_atom_site_fract_y
_atom_site_fract_z
_atom_site_U_iso_or_equiv
_atom_site_adp_type
_atom_site_occupancy
_atom_site_symmetry_multiplicity
_atom_site_calc_flag
_atom_site_refinement_flags
_atom_site_disorder_assembly
_atom_site_disorder_group
Sm1 Sm 0.136371(15) -0.007373(14) 0.856092(13) 0.02424(6) Uani 1 1 d . . .
S1 S 0.13056(10) -0.23494(9) 0.72133(8) 0.03579(19) Uani 1 1 d . . .
O1 O -0.0755(2) 0.1508(2) 0.8225(2) 0.0341(5) Uani 1 1 d . . .
O2 O -0.2354(2) 0.1316(3) 0.9800(2) 0.0365(5) Uani 1 1 d . . .
O3 O 0.0398(3) -0.0998(2) 0.7099(2) 0.0382(6) Uani 1 1 d . . .
O4 O 0.2316(3) -0.2358(3) 0.7929(3) 0.0436(6) Uani 1 1 d . . .
O5 O 0.1902(4) -0.2927(3) 0.6100(3) 0.0569(8) Uani 1 1 d . . .
O6 O -0.0172(2) -0.1176(2) 0.9568(2) 0.0305(5) Uani 1 1 d . . .
O7 O -0.1736(3) -0.1855(3) 1.0763(2) 0.0408(6) Uani 1 1 d . . .
N1 N 0.3923(3) -0.0168(3) 0.7962(3) 0.0342(6) Uani 1 1 d . . .
N2 N 0.2067(3) 0.1031(3) 0.6514(2) 0.0347(6) Uani 1 1 d . . .
C1 C -0.1967(3) 0.1827(3) 0.8792(3) 0.0301(7) Uani 1 1 d . . .
C2 C -0.3024(4) 0.2897(3) 0.8225(3) 0.0326(7) Uani 1 1 d . . .
C3 C -0.2775(4) 0.3276(4) 0.7030(3) 0.0417(8) Uani 1 1 d . . .
H3 H -0.1930 0.2885 0.6578 0.050 Uiso 1 1 calc R . .
C4 C -0.3765(5) 0.4231(4) 0.6496(4) 0.0516(10) Uani 1 1 d . . .
H4 H -0.3589 0.4466 0.5688 0.062 Uiso 1 1 calc R . .
C5 C -0.5001(5) 0.4829(5) 0.7157(5) 0.0624(13) Uani 1 1 d . . .
H5 H -0.5679 0.5451 0.6795 0.075 Uiso 1 1 calc R . .
C6 C -0.5238(5) 0.4505(5) 0.8369(5) 0.0666(14) Uani 1 1 d . . .
H6 H -0.6054 0.4955 0.8828 0.080 Uiso 1 1 calc R . .
C7 C -0.4276(4) 0.3523(4) 0.8900(4) 0.0511(10) Uani 1 1 d . . .
H7 H -0.4463 0.3278 0.9705 0.061 Uiso 1 1 calc R . .
C8 C 0.4824(4) -0.0735(4) 0.8673(4) 0.0457(9) Uani 1 1 d . . .
H8 H 0.4564 -0.1212 0.9363 0.055 Uiso 1 1 calc R . .
C9 C 0.6166(4) -0.0646(5) 0.8429(5) 0.0586(12) Uani 1 1 d . . .
H9 H 0.6764 -0.1047 0.8960 0.070 Uiso 1 1 calc R . .
C10 C 0.6581(4) 0.0023(5) 0.7422(4) 0.0509(10) Uani 1 1 d . . .
H10 H 0.7472 0.0062 0.7239 0.061 Uiso 1 1 calc R . .
C11 C 0.5646(4) 0.0660(4) 0.6656(4) 0.0429(9) Uani 1 1 d . . .
C12 C 0.5982(5) 0.1393(5) 0.5580(4) 0.0554(12) Uani 1 1 d . . .
H12 H 0.6861 0.1462 0.5370 0.066 Uiso 1 1 calc R . .
C13 C 0.5083(6) 0.1982(5) 0.4868(4) 0.0591(13) Uani 1 1 d . . .
H13 H 0.5347 0.2449 0.4172 0.071 Uiso 1 1 calc R . .
C14 C 0.3715(5) 0.1916(4) 0.5145(3) 0.0463(9) Uani 1 1 d . . .
C15 C 0.3332(4) 0.1183(3) 0.6208(3) 0.0348(7) Uani 1 1 d . . .
C16 C 0.4324(4) 0.0543(3) 0.6965(3) 0.0354(7) Uani 1 1 d . . .
C17 C 0.2725(6) 0.2504(5) 0.4437(4) 0.0630(13) Uani 1 1 d . . .
H17 H 0.2923 0.3016 0.3749 0.076 Uiso 1 1 calc R . .
C18 C 0.1467(6) 0.2334(5) 0.4746(4) 0.0607(12) Uani 1 1 d . . .
H18 H 0.0808 0.2716 0.4267 0.073 Uiso 1 1 calc R . .
C19 C 0.1182(4) 0.1580(4) 0.5788(3) 0.0463(9) Uani 1 1 d . . .
H19 H 0.0325 0.1458 0.5983 0.056 Uiso 1 1 calc R . .
C20 C -0.0859(3) -0.1972(3) 0.9839(3) 0.0274(6) Uani 1 1 d . . .
C21 C -0.0642(3) -0.3074(3) 0.9078(3) 0.0299(7) Uani 1 1 d . . .
C22 C -0.1436(5) -0.3905(4) 0.9512(4) 0.0452(9) Uani 1 1 d . . .
H22 H -0.2077 -0.3716 1.0202 0.054 Uiso 1 1 calc R . .
C23 C -0.1294(5) -0.5004(4) 0.8944(4) 0.0539(11) Uani 1 1 d . . .
H23 H -0.1841 -0.5539 0.9248 0.065 Uiso 1 1 calc R . .
C24 C -0.0349(5) -0.5300(4) 0.7934(4) 0.0529(11) Uani 1 1 d . . .
H24 H -0.0240 -0.6048 0.7560 0.063 Uiso 1 1 calc R . .
C25 C 0.0447(5) -0.4485(4) 0.7469(4) 0.0444(9) Uani 1 1 d . . .
H25 H 0.1090 -0.4693 0.6783 0.053 Uiso 1 1 calc R . .
C26 C 0.0296(4) -0.3356(3) 0.8018(3) 0.0327(7) Uani 1 1 d . . .

loop_
_atom_site_aniso_label
_atom_site_aniso_U_11
_atom_site_aniso_U_22
_atom_site_aniso_U_33
_atom_site_aniso_U_23
_atom_site_aniso_U_13
_atom_site_aniso_U_12
Sm1 0.02189(9) 0.02632(9) 0.02483(9) -0.00059(6) -0.00422(6) -0.00827(6)
S1 0.0374(5) 0.0364(4) 0.0349(4) -0.0097(3) 0.0000(4) -0.0141(4)
O1 0.0278(12) 0.0347(12) 0.0359(12) 0.0000(10) -0.0066(10) -0.0046(10)
O2 0.0318(13) 0.0438(13) 0.0328(12) 0.0070(10) -0.0108(10) -0.0109(11)
O3 0.0464(15) 0.0342(12) 0.0371(13) 0.0019(10) -0.0108(11) -0.0161(11)
O4 0.0279(13) 0.0409(14) 0.0630(18) -0.0168(13) -0.0067(12) -0.0075(11)
O5 0.069(2) 0.0627(19) 0.0438(16) -0.0238(14) 0.0170(15) -0.0348(17)
O6 0.0312(12) 0.0322(11) 0.0323(11) -0.0032(9) -0.0004(9) -0.0179(10)
O7 0.0392(14) 0.0400(13) 0.0452(14) -0.0111(11) 0.0074(12) -0.0205(12)
N1 0.0281(14) 0.0380(15) 0.0358(15) -0.0013(12) -0.0043(12) -0.0107(12)
N2 0.0336(15) 0.0416(16) 0.0273(13) 0.0040(12) -0.0038(12) -0.0130(13)
C1 0.0312(17) 0.0266(15) 0.0344(16) -0.0026(13) -0.0110(13) -0.0080(13)
C2 0.0313(17) 0.0280(15) 0.0380(17) -0.0014(13) -0.0084(14) -0.0076(13)
C3 0.043(2) 0.0368(18) 0.0390(19) -0.0011(15) -0.0089(16) -0.0031(16)
C4 0.052(3) 0.049(2) 0.044(2) 0.0090(18) -0.0136(19) -0.005(2)
C5 0.047(3) 0.048(2) 0.078(3) 0.017(2) -0.021(2) 0.002(2)
C6 0.036(2) 0.055(3) 0.081(3) 0.012(2) 0.005(2) 0.007(2)
C7 0.042(2) 0.044(2) 0.051(2) 0.0083(18) 0.0013(18) -0.0030(18)
C8 0.0314(19) 0.053(2) 0.051(2) 0.0056(18) -0.0084(17) -0.0136(17)
C9 0.033(2) 0.071(3) 0.074(3) -0.008(2) -0.020(2) -0.011(2)
C10 0.0260(18) 0.064(3) 0.067(3) -0.015(2) 0.0045(18) -0.0230(19)
C11 0.0366(19) 0.049(2) 0.048(2) -0.0140(17) 0.0092(16) -0.0252(18)
C12 0.054(3) 0.060(3) 0.059(3) -0.015(2) 0.012(2) -0.037(2)
C13 0.078(3) 0.062(3) 0.046(2) -0.003(2) 0.011(2) -0.047(3)
C14 0.063(3) 0.046(2) 0.0347(19) -0.0005(16) 0.0040(18) -0.031(2)
C15 0.0396(19) 0.0337(17) 0.0313(16) -0.0046(13) -0.0003(14) -0.0143(15)
C16 0.0354(18) 0.0351(17) 0.0383(18) -0.0106(14) -0.0014(14) -0.0142(15)
C17 0.096(4) 0.059(3) 0.037(2) 0.014(2) -0.011(2) -0.036(3)
C18 0.071(3) 0.069(3) 0.040(2) 0.016(2) -0.022(2) -0.019(3)
C19 0.038(2) 0.061(2) 0.0356(19) 0.0065(18) -0.0061(16) -0.0137(19)
C20 0.0243(15) 0.0269(14) 0.0336(16) -0.0009(12) -0.0078(13) -0.0102(12)
C21 0.0304(16) 0.0276(15) 0.0341(16) -0.0006(13) -0.0068(13) -0.0120(13)
C22 0.051(2) 0.041(2) 0.051(2) -0.0068(17) -0.0072(18) -0.0244(18)
C23 0.071(3) 0.043(2) 0.063(3) -0.008(2) -0.011(2) -0.036(2)
C24 0.080(3) 0.038(2) 0.052(2) -0.0095(18) -0.016(2) -0.028(2)
C25 0.058(2) 0.0356(18) 0.042(2) -0.0096(16) -0.0110(18) -0.0137(18)
C26 0.0388(18) 0.0270(15) 0.0352(17) -0.0027(13) -0.0137(14) -0.0093(14)

loop_
_atom_type_symbol
_atom_type_description
_atom_type_scat_dispersion_real
_atom_type_scat_dispersion_imag
_atom_type_scat_source
C C 0.0033 0.0016 'International Tables Vol C Tables 4.2.6.8 and 6.1.1.4'
N N 0.0061 0.0033 'International Tables Vol C Tables 4.2.6.8 and 6.1.1.4'
O O 0.0106 0.0060 'International Tables Vol C Tables 4.2.6.8 and 6.1.1.4'
S S 0.1246 0.1234 'International Tables Vol C Tables 4.2.6.8 and 6.1.1.4'
Sm Sm -0.1638 3.4418 'International Tables Vol C Tables 4.2.6.8 and 6.1.1.4'
H H 0.0000 0.0000 'International Tables Vol C Tables 4.2.6.8 and 6.1.1.4'

loop_
_geom_angle_atom_site_label_1
_geom_angle_atom_site_label_2
_geom_angle_atom_site_label_3
_geom_angle
_geom_angle_site_symmetry_1
_geom_angle_site_symmetry_3
O6 Sm1 O2 74.26(9) . 2_557
O6 Sm1 O1 79.52(9) . .
O2 Sm1 O1 137.88(9) 2_557 .
O6 Sm1 O4 74.30(9) . .
O2 Sm1 O4 76.21(10) 2_557 .
O1 Sm1 O4 127.09(9) . .
O6 Sm1 O7 125.76(8) . 2_557
O2 Sm1 O7 86.57(10) 2_557 2_557
O1 Sm1 O7 82.65(9) . 2_557
O4 Sm1 O7 149.02(9) . 2_557
O6 Sm1 N2 141.79(9) . .
O2 Sm1 N2 139.92(10) 2_557 .
O1 Sm1 N2 78.27(9) . .
O4 Sm1 N2 95.25(10) . .
O7 Sm1 N2 81.46(10) 2_557 .
O6 Sm1 O6 75.02(9) . 2_557
O2 Sm1 O6 71.81(9) 2_557 2_557
O1 Sm1 O6 69.88(8) . 2_557
O4 Sm1 O6 140.40(9) . 2_557
O7 Sm1 O6 50.75(8) 2_557 2_557
N2 Sm1 O6 124.29(9) . 2_557
O6 Sm1 O3 68.60(9) . .
O2 Sm1 O3 124.85(9) 2_557 .
O1 Sm1 O3 72.23(9) . .
O4 Sm1 O3 55.62(9) . .
O7 Sm1 O3 148.50(9) 2_557 .
N2 Sm1 O3 75.17(10) . .
O6 Sm1 O3 131.08(9) 2_557 .
O6 Sm1 N1 145.82(9) . .
O2 Sm1 N1 76.79(9) 2_557 .
O1 Sm1 N1 134.65(9) . .
O4 Sm1 N1 81.52(9) . .
O7 Sm1 N1 69.44(9) 2_557 .
N2 Sm1 N1 63.18(9) . .
O6 Sm1 N1 112.44(8) 2_557 .
O3 Sm1 N1 116.11(9) . .
O6 Sm1 C20 100.61(9) . 2_557
O2 Sm1 C20 78.39(10) 2_557 2_557
O1 Sm1 C20 74.71(9) . 2_557
O4 Sm1 C20 154.53(9) . 2_557
O7 Sm1 C20 25.16(8) 2_557 2_557
N2 Sm1 C20 102.98(10) . 2_557
O6 Sm1 C20 25.59(8) 2_557 2_557
O3 Sm1 C20 146.55(9) . 2_557
N1 Sm1 C20 90.90(9) . 2_557
O6 Sm1 S1 66.62(7) . .
O2 Sm1 S1 99.68(8) 2_557 .
O1 Sm1 S1 99.39(7) . .
O4 Sm1 S1 27.83(7) . .
O7 Sm1 S1 167.51(6) 2_557 .
N2 Sm1 S1 86.87(8) . .
O6 Sm1 S1 141.51(5) 2_557 .
O3 Sm1 S1 27.97(6) . .
N1 Sm1 S1 101.28(7) . .
C20 Sm1 S1 166.95(7) 2_557 .
O6 Sm1 Sm1 39.64(6) . 2_557
O2 Sm1 Sm1 68.36(7) 2_557 2_557
O1 Sm1 Sm1 70.36(7) . 2_557
O4 Sm1 Sm1 110.28(7) . 2_557
O7 Sm1 Sm1 86.12(6) 2_557 2_557
N2 Sm1 Sm1 147.46(7) . 2_557
O6 Sm1 Sm1 35.38(5) 2_557 2_557
O3 Sm1 Sm1 102.43(7) . 2_557
N1 Sm1 Sm1 138.41(7) . 2_557
C20 Sm1 Sm1 60.97(7) 2_557 2_557
S1 Sm1 Sm1 106.21(3) . 2_557
O5 S1 O3 113.95(19) . .
O5 S1 O4 113.74(19) . .
O3 S1 O4 107.69(15) . .
O5 S1 C26 105.24(17) . .
O3 S1 C26 107.78(16) . .
O4 S1 C26 108.15(17) . .
O5 S1 Sm1 139.30(13) . .
O3 S1 Sm1 56.08(11) . .
O4 S1 Sm1 52.08(10) . .
C26 S1 Sm1 115.41(12) . .
C1 O1 Sm1 135.2(2) . .
C1 O2 Sm1 138.1(2) . 2_557
S1 O3 Sm1 95.95(13) . .
S1 O4 Sm1 100.08(14) . .
C20 O6 Sm1 162.6(2) . .
C20 O6 Sm1 92.43(19) . 2_557
Sm1 O6 Sm1 104.98(9) . 2_557
C20 O7 Sm1 97.05(19) . 2_557
C8 N1 C16 117.4(3) . .
C8 N1 Sm1 122.3(2) . .
C16 N1 Sm1 119.6(2) . .
C19 N2 C15 118.1(3) . .
C19 N2 Sm1 121.4(2) . .
C15 N2 Sm1 120.1(2) . .
O2 C1 O1 125.1(3) . .
O2 C1 C2 117.5(3) . .
O1 C1 C2 117.4(3) . .
C3 C2 C7 119.0(3) . .
C3 C2 C1 120.8(3) . .
C7 C2 C1 120.3(3) . .
C2 C3 C4 120.9(4) . .
C5 C4 C3 120.0(4) . .
C4 C5 C6 119.6(4) . .
C7 C6 C5 120.6(4) . .
C6 C7 C2 119.7(4) . .
N1 C8 C9 122.9(4) . .
C10 C9 C8 119.8(4) . .
C9 C10 C11 119.0(4) . .
C10 C11 C16 117.9(4) . .
C10 C11 C12 123.2(4) . .
C16 C11 C12 118.9(4) . .
C13 C12 C11 122.1(4) . .
C12 C13 C14 121.6(4) . .
C17 C14 C15 117.1(4) . .
C17 C14 C13 124.5(4) . .
C15 C14 C13 118.4(4) . .
N2 C15 C14 122.1(4) . .
N2 C15 C16 118.6(3) . .
C14 C15 C16 119.2(3) . .
N1 C16 C11 122.9(4) . .
N1 C16 C15 117.3(3) . .
C11 C16 C15 119.8(4) . .
C18 C17 C14 120.3(4) . .
C17 C18 C19 119.1(4) . .
N2 C19 C18 123.3(4) . .
O7 C20 O6 119.8(3) . .
O7 C20 C21 118.7(3) . .
O6 C20 C21 121.5(3) . .
O7 C20 Sm1 57.79(17) . 2_557
O6 C20 Sm1 61.98(17) . 2_557
C21 C20 Sm1 176.3(2) . 2_557
C22 C21 C26 118.4(3) . .
C22 C21 C20 115.1(3) . .
C26 C21 C20 126.5(3) . .
C23 C22 C21 121.7(4) . .
C24 C23 C22 119.9(4) . .
C23 C24 C25 119.9(4) . .
C24 C25 C26 120.9(4) . .
C25 C26 C21 119.2(3) . .
C25 C26 S1 114.3(3) . .
C21 C26 S1 126.4(2) . .

loop_
_geom_bond_atom_site_label_1
_geom_bond_atom_site_label_2
_geom_bond_distance
_geom_bond_site_symmetry_2
Sm1 O6 2.338(2) .
Sm1 O2 2.379(3) 2_557
Sm1 O1 2.390(3) .
Sm1 O4 2.486(3) .
Sm1 O7 2.486(3) 2_557
Sm1 N2 2.576(3) .
Sm1 O6 2.577(3) 2_557
Sm1 O3 2.588(3) .
Sm1 N1 2.608(3) .
Sm1 C20 2.916(3) 2_557
Sm1 S1 3.1020(16) .
Sm1 Sm1 3.9016(19) 2_557
S1 O5 1.438(3) .
S1 O3 1.463(3) .
S1 O4 1.471(3) .
S1 C26 1.798(4) .
O1 C1 1.266(4) .
O2 C1 1.265(4) .
O2 Sm1 2.379(3) 2_557
O6 C20 1.261(4) .
O6 Sm1 2.577(3) 2_557
O7 C20 1.249(4) .
O7 Sm1 2.486(3) 2_557
N1 C8 1.323(5) .
N1 C16 1.363(5) .
N2 C19 1.320(5) .
N2 C15 1.361(5) .
C1 C2 1.499(5) .
C2 C3 1.381(5) .
C2 C7 1.392(5) .
C3 C4 1.383(5) .
C4 C5 1.366(7) .
C5 C6 1.387(7) .
C6 C7 1.377(6) .
C8 C9 1.413(6) .
C9 C10 1.352(7) .
C10 C11 1.403(6) .
C11 C16 1.404(5) .
C11 C12 1.423(6) .
C12 C13 1.326(7) .
C13 C14 1.431(7) .
C14 C17 1.389(7) .
C14 C15 1.424(5) .
C15 C16 1.438(5) .
C17 C18 1.362(7) .
C18 C19 1.393(6) .
C20 C21 1.505(4) .
C20 Sm1 2.916(3) 2_557
C21 C22 1.392(5) .
C21 C26 1.405(5) .
C22 C23 1.383(5) .
C23 C24 1.366(7) .
C24 C25 1.388(6) .
C25 C26 1.397(5) .
